data_7158846
loop_
_publ_author_name
'Pan, Liu-Na'
'Sun, Jing'
'Liu, Xue-Yan'
'Yan, Chaoguo'

_publ_section_title
;
 Efficient Construction of Diverse
 Spiro[indoline-3,4'-pyrrolo[3,4-b]pyridines] via [3+3] Cycloaddition of
 MBH Carbonates of Isatin with \b-Enamino Maleimides
;
_journal_name_full 'Organic &amp; Biomolecular Chemistry'
_journal_paper_doi 10.1039/D2OB01257J
_journal_year 2022
_chemical_formula_moiety 'C29 H28 N4 O5'
_chemical_formula_sum 'C29 H28 N4 O5'
_chemical_formula_weight 512.55
_space_group_crystal_system monoclinic
_space_group_IT_number 14
_space_group_name_Hall '-P 2ybc'
_space_group_name_H-M_alt 'P 1 21/c 1'
_atom_sites_solution_hydrogens geom
_audit_creation_method SHELXL-2014/7
_audit_update_record
;
2022-07-12 deposited with the CCDC.	2022-08-23 downloaded from the CCDC.
;
_cell_angle_alpha 90
_cell_angle_beta 100.241(2)
_cell_angle_gamma 90
_cell_formula_units_Z 4
_cell_length_a 11.1314(6)
_cell_length_b 9.2504(5)
_cell_length_c 25.5543(16)
_cell_measurement_reflns_used 7008
_cell_measurement_temperature 296(2)
_cell_measurement_theta_max 22.71
_cell_measurement_theta_min 2.43
_cell_volume 2589.4(3)
_computing_cell_refinement 'Bruker SAINT'
_computing_data_collection 'Bruker APEX2'
_computing_data_reduction 'Bruker SAINT'
_computing_molecular_graphics 'Bruker SHELXTL'
_computing_publication_material 'Bruker SHELXTL'
_computing_structure_refinement 'SHELXL-2014/7 (Sheldrick, 2014)'
_computing_structure_solution 'SHELXS-97 (Sheldrick 2008)'
_diffrn_ambient_temperature 296(2)
_diffrn_measured_fraction_theta_full 0.998
_diffrn_measured_fraction_theta_max 0.998
_diffrn_measurement_device_type 'Bruker APEX-II CCD'
_diffrn_measurement_method '\f and \w scans'
_diffrn_radiation_type MoK\a
_diffrn_radiation_wavelength 0.71073
_diffrn_reflns_av_R_equivalents 0.0488
_diffrn_reflns_av_unetI/netI 0.0415
_diffrn_reflns_Laue_measured_fraction_full 0.998
_diffrn_reflns_Laue_measured_fraction_max 0.998
_diffrn_reflns_limit_h_max 13
_diffrn_reflns_limit_h_min -12
_diffrn_reflns_limit_k_max 11
_diffrn_reflns_limit_k_min -10
_diffrn_reflns_limit_l_max 29
_diffrn_reflns_limit_l_min -30
_diffrn_reflns_number 24790
_diffrn_reflns_point_group_measured_fraction_full 0.998
_diffrn_reflns_point_group_measured_fraction_max 0.998
_diffrn_reflns_theta_full 25.000
_diffrn_reflns_theta_max 25.000
_diffrn_reflns_theta_min 2.238
_exptl_absorpt_coefficient_mu 0.091
_exptl_absorpt_correction_T_max 0.7456
_exptl_absorpt_correction_T_min 0.6599
_exptl_absorpt_correction_type multi-scan
_exptl_absorpt_process_details sadabs
_exptl_crystal_colour yellow
_exptl_crystal_density_diffrn 1.315
_exptl_crystal_description block
_exptl_crystal_F_000 1080
_exptl_crystal_size_max 0.240
_exptl_crystal_size_mid 0.220
_exptl_crystal_size_min 0.180
_refine_diff_density_max 0.565
_refine_diff_density_min -0.513
_refine_diff_density_rms 0.056
_refine_ls_extinction_coef 0.011(3)
_refine_ls_extinction_expression Fc^*^=kFc[1+0.001xFc^2^\l^3^/sin(2\q)]^-1/4^
_refine_ls_extinction_method 'SHELXL-2014/7 (Sheldrick 2014'
_refine_ls_goodness_of_fit_ref 1.062
_refine_ls_hydrogen_treatment constr
_refine_ls_matrix_type full
_refine_ls_number_parameters 386
_refine_ls_number_reflns 4546
_refine_ls_number_restraints 171
_refine_ls_restrained_S_all 1.140
_refine_ls_R_factor_all 0.1178
_refine_ls_R_factor_gt 0.0704
_refine_ls_shift/su_max 0.000
_refine_ls_shift/su_mean 0.000
_refine_ls_structure_factor_coef Fsqd
_refine_ls_weighting_details 'w=1/[\s^2^(Fo^2^)+(0.1521P)^2^+0.0865P] where P=(Fo^2^+2Fc^2^)/3'
_refine_ls_weighting_scheme calc
_refine_ls_wR_factor_gt 0.2111
_refine_ls_wR_factor_ref 0.2351
_reflns_Friedel_coverage 0.000
_reflns_number_gt 2791
_reflns_number_total 4546
_reflns_threshold_expression 'I > 2\s(I)'
_cod_data_source_file d2ob01257j2.cif
_cod_data_source_block 5ee
_cod_original_sg_symbol_H-M 'P 21/c'
_cod_database_code 7158846
_shelx_shelxl_version_number 2014/7
_shelx_space_group_comment
; 
The symmetry employed for this shelxl refinement is uniquely defined 
by the following loop, which should always be used as a source of 
symmetry information in preference to the above space-group names. 
They are only intended as comments. 
;
_shelx_estimated_absorpt_t_min 0.978
_shelx_estimated_absorpt_t_max 0.984

loop_
_space_group_symop_operation_xyz
'x, y, z'
'-x, y+1/2, -z+1/2'
'-x, -y, -z'
'x, -y-1/2, z-1/2'

loop_
_atom_site_label
_atom_site_type_symbol
_atom_site_fract_x
_atom_site_fract_y
_atom_site_fract_z
_atom_site_U_iso_or_equiv
_atom_site_adp_type
_atom_site_occupancy
_atom_site_site_symmetry_order
_atom_site_calc_flag
_atom_site_refinement_flags_posn
_atom_site_refinement_flags_adp
_atom_site_refinement_flags_occupancy
_atom_site_disorder_assembly
_atom_site_disorder_group
C1 C 0.9025(3) 0.2441(5) 0.23323(16) 0.0934(13) Uani 1 1 d . . . . .
H1 H 0.8506 0.1879 0.2496 0.112 Uiso 1 1 calc R U . . .
C2 C 1.0259(4) 0.2502(6) 0.25421(18) 0.1146(16) Uani 1 1 d . . . . .
H2 H 1.0574 0.1958 0.2841 0.138 Uiso 1 1 calc R U . . .
C3 C 1.1012(3) 0.3354(6) 0.23115(18) 0.0998(13) Uani 1 1 d . . . . .
H3 H 1.1838 0.3413 0.2458 0.120 Uiso 1 1 calc R U . . .
C4 C 1.0556(3) 0.4119(4) 0.18669(17) 0.0887(12) Uani 1 1 d . . . . .
H4 H 1.1080 0.4686 0.1707 0.106 Uiso 1 1 calc R U . . .
C5 C 0.9321(3) 0.4073(4) 0.16458(14) 0.0723(9) Uani 1 1 d . . . . .
H5 H 0.9011 0.4611 0.1345 0.087 Uiso 1 1 calc R U . . .
C6 C 0.8574(2) 0.3211(3) 0.18852(12) 0.0594(8) Uani 1 1 d . . . . .
C7 C 0.7442(3) 0.1012(3) 0.10670(12) 0.0615(7) Uani 1 1 d . U . . .
C8 C 0.6753(2) 0.2076(3) 0.13652(11) 0.0518(7) Uani 1 1 d . U . . .
C9 C 0.5557(2) 0.1748(3) 0.12476(10) 0.0490(7) Uani 1 1 d . U . . .
C10 C 0.5417(3) 0.0502(3) 0.08968(11) 0.0565(7) Uani 1 1 d . U . . .
C11 C 0.6823(3) -0.1124(4) 0.04858(14) 0.0799(10) Uani 1 1 d . U . . .
H11A H 0.7232 -0.0785 0.0209 0.120 Uiso 1 1 calc R U . . .
H11B H 0.6070 -0.1583 0.0331 0.120 Uiso 1 1 calc R U . . .
H11C H 0.7334 -0.1807 0.0704 0.120 Uiso 1 1 calc R U . . .
C12 C 0.0283(13) -0.2652(11) 0.0701(5) 0.145(3) Uani 0.473(5) 1 d D U P A 1
H12A H -0.0432 -0.2337 0.0461 0.218 Uiso 0.473(5) 1 calc R U P A 1
H12B H 0.0172 -0.3631 0.0807 0.218 Uiso 0.473(5) 1 calc R U P A 1
H12C H 0.0979 -0.2600 0.0528 0.218 Uiso 0.473(5) 1 calc R U P A 1
C13 C 0.0491(9) -0.1675(9) 0.1194(4) 0.116(2) Uani 0.473(5) 1 d D U P A 1
H13A H -0.0271 -0.1208 0.1228 0.139 Uiso 0.473(5) 1 calc R U P A 1
H13B H 0.0750 -0.2260 0.1508 0.139 Uiso 0.473(5) 1 calc R U P A 1
C14 C 0.1440(8) -0.0542(8) 0.1158(4) 0.0991(16) Uani 0.473(5) 1 d D U P A 1
H14A H 0.1333 -0.0233 0.0790 0.119 Uiso 0.473(5) 1 calc R U P A 1
H14B H 0.2232 -0.1009 0.1240 0.119 Uiso 0.473(5) 1 calc R U P A 1
C15 C 0.1498(9) 0.0815(8) 0.1500(4) 0.0753(19) Uani 0.473(5) 1 d D U P A 1
H15A H 0.1659 0.0574 0.1875 0.090 Uiso 0.473(5) 1 calc R U P A 1
H15B H 0.0742 0.1358 0.1421 0.090 Uiso 0.473(5) 1 calc R U P A 1
C12' C 0.0579(11) -0.2657(10) 0.1076(4) 0.145(3) Uani 0.527(5) 1 d D U P A 2
H12D H 0.0911 -0.3522 0.0950 0.217 Uiso 0.527(5) 1 calc R U P A 2
H12E H -0.0223 -0.2853 0.1148 0.217 Uiso 0.527(5) 1 calc R U P A 2
H12F H 0.1097 -0.2337 0.1396 0.217 Uiso 0.527(5) 1 calc R U P A 2
C13' C 0.0503(7) -0.1483(8) 0.0653(3) 0.1125(17) Uani 0.527(5) 1 d D U P A 2
H13C H 0.0518 -0.1930 0.0311 0.135 Uiso 0.527(5) 1 calc R U P A 2
H13D H -0.0267 -0.0975 0.0630 0.135 Uiso 0.527(5) 1 calc R U P A 2
C14' C 0.1522(7) -0.0425(7) 0.0771(3) 0.0933(17) Uani 0.527(5) 1 d D U P A 2
H14C H 0.1515 0.0159 0.0455 0.112 Uiso 0.527(5) 1 calc R U P A 2
H14D H 0.2281 -0.0964 0.0830 0.112 Uiso 0.527(5) 1 calc R U P A 2
C15' C 0.1544(9) 0.0609(9) 0.1244(3) 0.0840(18) Uani 0.527(5) 1 d D U P A 2
H15C H 0.0781 0.1141 0.1189 0.101 Uiso 0.527(5) 1 calc R U P A 2
H15D H 0.1571 0.0030 0.1563 0.101 Uiso 0.527(5) 1 calc R U P A 2
C16 C 0.3675(3) 0.1490(3) 0.16403(12) 0.0535(7) Uani 1 1 d . . . . .
C17 C 0.4570(2) 0.2560(3) 0.14433(10) 0.0476(7) Uani 1 1 d . . . . .
C18 C 0.3724(2) 0.3344(3) 0.10020(11) 0.0505(7) Uani 1 1 d . . . . .
C19 C 0.3932(3) 0.4445(3) 0.06655(11) 0.0622(8) Uani 1 1 d . . . . .
H19 H 0.4712 0.4834 0.0694 0.075 Uiso 1 1 calc R U . . .
C20 C 0.2995(4) 0.4979(4) 0.02859(13) 0.0745(10) Uani 1 1 d . . . . .
C21 C 0.3196(4) 0.6203(5) -0.00743(16) 0.1143(16) Uani 1 1 d . . . . .
H21A H 0.3963 0.6660 0.0060 0.171 Uiso 1 1 calc R U . . .
H21B H 0.2549 0.6895 -0.0088 0.171 Uiso 1 1 calc R U . . .
H21C H 0.3205 0.5836 -0.0425 0.171 Uiso 1 1 calc R U . . .
C22 C 0.1860(4) 0.4335(4) 0.02546(15) 0.0878(12) Uani 1 1 d . . . . .
H22 H 0.1227 0.4656 -0.0007 0.105 Uiso 1 1 calc R U . . .
C23 C 0.1617(3) 0.3248(4) 0.05876(16) 0.0813(11) Uani 1 1 d . . . . .
H23 H 0.0837 0.2863 0.0562 0.098 Uiso 1 1 calc R U . . .
C24 C 0.2569(3) 0.2757(3) 0.09584(12) 0.0602(8) Uani 1 1 d . . . . .
C25 C 0.4468(3) 0.4882(3) 0.19494(11) 0.0560(8) Uani 1 1 d . . . . .
C26 C 0.5178(2) 0.3497(3) 0.19332(11) 0.0497(7) Uani 1 1 d . . . . .
H26 H 0.5182 0.2953 0.2262 0.060 Uiso 1 1 calc R U . . .
C27 C 0.6471(2) 0.4054(3) 0.19162(11) 0.0514(7) Uani 1 1 d . . . . .
H27 H 0.6870 0.4201 0.2286 0.062 Uiso 1 1 calc R U . . .
C28 C 0.6238(3) 0.5550(3) 0.16723(12) 0.0620(8) Uani 1 1 d . . . . .
C29 C 0.4613(4) 0.7419(3) 0.16192(16) 0.0903(12) Uani 1 1 d . . . . .
H29A H 0.4464 0.7535 0.1240 0.135 Uiso 1 1 calc R U . . .
H29B H 0.5187 0.8137 0.1779 0.135 Uiso 1 1 calc R U . . .
H29C H 0.3861 0.7533 0.1749 0.135 Uiso 1 1 calc R U . . .
N1 N 0.7276(2) 0.3160(3) 0.16740(9) 0.0573(7) Uani 1 1 d . . . . .
N2 N 0.6569(2) 0.0092(3) 0.08096(10) 0.0635(7) Uani 1 1 d . U . . .
N3 N 0.2557(2) 0.1666(3) 0.13448(11) 0.0658(7) Uani 1 1 d . . . . .
N4 N 0.5110(2) 0.5980(2) 0.17561(10) 0.0595(7) Uani 1 1 d . . . . .
O1 O 0.8512(2) 0.1010(3) 0.10465(10) 0.0882(8) Uani 1 1 d . U . . .
O2 O 0.4476(2) -0.0130(2) 0.07044(9) 0.0732(7) Uani 1 1 d . U . . .
O3 O 0.39385(19) 0.0642(2) 0.20084(9) 0.0676(6) Uani 1 1 d . . . . .
O4 O 0.3483(2) 0.5030(2) 0.20775(9) 0.0776(7) Uani 1 1 d . . . . .
O5 O 0.6921(2) 0.6256(3) 0.14583(11) 0.0930(8) Uani 1 1 d . . . . .

loop_
_atom_site_aniso_label
_atom_site_aniso_U_11
_atom_site_aniso_U_22
_atom_site_aniso_U_33
_atom_site_aniso_U_23
_atom_site_aniso_U_13
_atom_site_aniso_U_12
C1 0.043(2) 0.128(3) 0.108(3) 0.046(2) 0.0114(19) 0.002(2)
C2 0.046(2) 0.177(5) 0.114(3) 0.047(3) -0.001(2) 0.012(3)
C3 0.035(2) 0.144(4) 0.114(3) 0.009(3) -0.004(2) -0.003(2)
C4 0.045(2) 0.104(3) 0.120(3) 0.000(3) 0.025(2) -0.015(2)
C5 0.0470(19) 0.086(2) 0.084(2) 0.0012(18) 0.0122(16) -0.0036(18)
C6 0.0274(15) 0.0718(19) 0.079(2) -0.0024(16) 0.0094(14) -0.0005(14)
C7 0.0473(16) 0.0683(16) 0.0701(17) -0.0011(14) 0.0140(13) 0.0144(14)
C8 0.0361(14) 0.0600(15) 0.0606(15) 0.0023(13) 0.0124(12) 0.0080(12)
C9 0.0365(14) 0.0537(14) 0.0557(14) 0.0020(12) 0.0055(11) 0.0060(12)
C10 0.0490(16) 0.0603(15) 0.0583(15) -0.0021(12) 0.0039(13) 0.0052(13)
C11 0.075(2) 0.083(2) 0.082(2) -0.0228(18) 0.0127(18) 0.0196(19)
C12 0.159(6) 0.103(5) 0.158(6) -0.011(5) -0.016(6) -0.003(5)
C13 0.111(4) 0.084(3) 0.146(4) -0.001(4) 0.007(4) -0.003(3)
C14 0.082(3) 0.072(2) 0.139(4) -0.005(3) 0.010(3) 0.000(2)
C15 0.047(3) 0.063(3) 0.116(5) 0.001(3) 0.015(4) -0.010(3)
C12' 0.159(6) 0.108(5) 0.156(6) 0.010(5) 0.002(6) -0.017(5)
C13' 0.105(3) 0.087(3) 0.140(4) -0.004(3) 0.008(4) -0.003(3)
C14' 0.086(3) 0.072(3) 0.122(4) -0.011(3) 0.017(4) 0.003(2)
C15' 0.060(3) 0.066(3) 0.127(5) -0.005(3) 0.020(4) -0.005(3)
C16 0.0378(17) 0.0477(16) 0.0758(19) -0.0027(15) 0.0124(14) 0.0026(13)
C17 0.0359(15) 0.0525(15) 0.0549(15) 0.0010(12) 0.0094(12) 0.0037(12)
C18 0.0368(16) 0.0559(16) 0.0578(16) -0.0064(14) 0.0058(12) 0.0096(13)
C19 0.057(2) 0.0736(19) 0.0571(17) -0.0006(16) 0.0120(15) 0.0110(16)
C20 0.074(3) 0.086(2) 0.0616(19) 0.0065(17) 0.0066(17) 0.032(2)
C21 0.118(4) 0.141(4) 0.086(3) 0.045(3) 0.024(2) 0.045(3)
C22 0.072(3) 0.097(3) 0.082(2) -0.008(2) -0.0192(19) 0.034(2)
C23 0.048(2) 0.079(2) 0.107(3) -0.003(2) -0.0114(19) 0.0086(18)
C24 0.0394(18) 0.0543(17) 0.082(2) -0.0076(15) -0.0022(15) 0.0047(14)
C25 0.0424(18) 0.0672(19) 0.0578(17) -0.0130(14) 0.0076(13) 0.0037(15)
C26 0.0352(15) 0.0590(17) 0.0547(16) -0.0007(13) 0.0073(12) -0.0028(13)
C27 0.0375(16) 0.0566(16) 0.0595(16) -0.0053(13) 0.0072(12) 0.0008(13)
C28 0.056(2) 0.0579(18) 0.073(2) -0.0056(15) 0.0137(15) -0.0072(16)
C29 0.099(3) 0.061(2) 0.110(3) 0.0022(19) 0.015(2) 0.025(2)
N1 0.0339(14) 0.0622(14) 0.0746(16) -0.0119(13) 0.0061(11) 0.0017(12)
N2 0.0483(14) 0.0691(14) 0.0727(15) -0.0116(12) 0.0103(11) 0.0122(12)
N3 0.0287(14) 0.0582(14) 0.107(2) 0.0009(14) 0.0024(13) -0.0036(12)
N4 0.0517(16) 0.0540(14) 0.0727(15) -0.0043(12) 0.0104(12) 0.0084(12)
O1 0.0409(13) 0.1065(18) 0.1208(19) -0.0253(15) 0.0241(12) 0.0152(12)
O2 0.0588(14) 0.0740(14) 0.0834(15) -0.0168(11) 0.0032(11) -0.0013(12)
O3 0.0543(14) 0.0619(13) 0.0881(15) 0.0123(12) 0.0164(11) -0.0026(10)
O4 0.0465(14) 0.0902(16) 0.0990(17) -0.0202(12) 0.0211(12) 0.0070(12)
O5 0.0776(18) 0.0766(15) 0.132(2) 0.0170(14) 0.0375(16) -0.0096(14)

loop_
_atom_type_symbol
_atom_type_description
_atom_type_scat_dispersion_real
_atom_type_scat_dispersion_imag
_atom_type_scat_source
C C 0.0033 0.0016 'International Tables Vol C Tables 4.2.6.8 and 6.1.1.4'
H H 0.0000 0.0000 'International Tables Vol C Tables 4.2.6.8 and 6.1.1.4'
N N 0.0061 0.0033 'International Tables Vol C Tables 4.2.6.8 and 6.1.1.4'
O O 0.0106 0.0060 'International Tables Vol C Tables 4.2.6.8 and 6.1.1.4'

loop_
_geom_angle_atom_site_label_1
_geom_angle_atom_site_label_2
_geom_angle_atom_site_label_3
_geom_angle
_geom_angle_site_symmetry_1
_geom_angle_site_symmetry_3
_geom_angle_publ_flag
C6 C1 C2 119.7(3) . . ?
C6 C1 H1 120.1 . . ?
C2 C1 H1 120.1 . . ?
C3 C2 C1 120.1(4) . . ?
C3 C2 H2 119.9 . . ?
C1 C2 H2 119.9 . . ?
C4 C3 C2 119.8(3) . . ?
C4 C3 H3 120.1 . . ?
C2 C3 H3 120.1 . . ?
C3 C4 C5 121.3(3) . . ?
C3 C4 H4 119.4 . . ?
C5 C4 H4 119.4 . . ?
C6 C5 C4 118.1(3) . . ?
C6 C5 H5 121.0 . . ?
C4 C5 H5 121.0 . . ?
C1 C6 C5 121.0(3) . . ?
C1 C6 N1 119.3(3) . . ?
C5 C6 N1 119.7(3) . . ?
O1 C7 N2 127.1(3) . . ?
O1 C7 C8 127.6(3) . . ?
N2 C7 C8 105.3(2) . . ?
N1 C8 C9 127.4(2) . . ?
N1 C8 C7 124.7(2) . . ?
C9 C8 C7 107.9(3) . . ?
C8 C9 C10 108.1(2) . . ?
C8 C9 C17 124.8(2) . . ?
C10 C9 C17 127.1(2) . . ?
O2 C10 N2 123.5(3) . . ?
O2 C10 C9 128.2(3) . . ?
N2 C10 C9 108.3(3) . . ?
N2 C11 H11A 109.5 . . ?
N2 C11 H11B 109.5 . . ?
H11A C11 H11B 109.5 . . ?
N2 C11 H11C 109.5 . . ?
H11A C11 H11C 109.5 . . ?
H11B C11 H11C 109.5 . . ?
C13 C12 H12A 109.5 . . ?
C13 C12 H12B 109.5 . . ?
H12A C12 H12B 109.5 . . ?
C13 C12 H12C 109.5 . . ?
H12A C12 H12C 109.5 . . ?
H12B C12 H12C 109.5 . . ?
C14 C13 C12 111.5(6) . . ?
C14 C13 H13A 109.3 . . ?
C12 C13 H13A 109.3 . . ?
C14 C13 H13B 109.3 . . ?
C12 C13 H13B 109.3 . . ?
H13A C13 H13B 108.0 . . ?
C13 C14 C15 119.9(6) . . ?
C13 C14 H14A 107.4 . . ?
C15 C14 H14A 107.4 . . ?
C13 C14 H14B 107.4 . . ?
C15 C14 H14B 107.4 . . ?
H14A C14 H14B 106.9 . . ?
C14 C15 N3 103.4(5) . . ?
C14 C15 H15A 111.1 . . ?
N3 C15 H15A 111.1 . . ?
C14 C15 H15B 111.1 . . ?
N3 C15 H15B 111.1 . . ?
H15A C15 H15B 109.0 . . ?
C13' C12' H12D 109.5 . . ?
C13' C12' H12E 109.5 . . ?
H12D C12' H12E 109.5 . . ?
C13' C12' H12F 109.5 . . ?
H12D C12' H12F 109.5 . . ?
H12E C12' H12F 109.5 . . ?
C14' C13' C12' 112.4(6) . . ?
C14' C13' H13C 109.1 . . ?
C12' C13' H13C 109.1 . . ?
C14' C13' H13D 109.1 . . ?
C12' C13' H13D 109.1 . . ?
H13C C13' H13D 107.9 . . ?
C13' C14' C15' 118.2(6) . . ?
C13' C14' H14C 107.8 . . ?
C15' C14' H14C 107.8 . . ?
C13' C14' H14D 107.8 . . ?
C15' C14' H14D 107.8 . . ?
H14C C14' H14D 107.1 . . ?
N3 C15' C14' 116.9(6) . . ?
N3 C15' H15C 108.1 . . ?
C14' C15' H15C 108.1 . . ?
N3 C15' H15D 108.1 . . ?
C14' C15' H15D 108.1 . . ?
H15C C15' H15D 107.3 . . ?
O3 C16 N3 125.6(3) . . ?
O3 C16 C17 125.5(3) . . ?
N3 C16 C17 108.9(3) . . ?
C9 C17 C18 112.8(2) . . ?
C9 C17 C16 110.0(2) . . ?
C18 C17 C16 101.3(2) . . ?
C9 C17 C26 107.8(2) . . ?
C18 C17 C26 116.7(2) . . ?
C16 C17 C26 107.7(2) . . ?
C19 C18 C24 119.8(3) . . ?
C19 C18 C17 131.7(3) . . ?
C24 C18 C17 108.5(2) . . ?
C18 C19 C20 120.8(3) . . ?
C18 C19 H19 119.6 . . ?
C20 C19 H19 119.6 . . ?
C19 C20 C22 116.9(3) . . ?
C19 C20 C21 121.6(4) . . ?
C22 C20 C21 121.5(4) . . ?
C20 C21 H21A 109.5 . . ?
C20 C21 H21B 109.5 . . ?
H21A C21 H21B 109.5 . . ?
C20 C21 H21C 109.5 . . ?
H21A C21 H21C 109.5 . . ?
H21B C21 H21C 109.5 . . ?
C23 C22 C20 123.8(3) . . ?
C23 C22 H22 118.1 . . ?
C20 C22 H22 118.1 . . ?
C24 C23 C22 117.2(3) . . ?
C24 C23 H23 121.4 . . ?
C22 C23 H23 121.4 . . ?
C23 C24 C18 121.4(3) . . ?
C23 C24 N3 128.2(3) . . ?
C18 C24 N3 110.4(2) . . ?
O4 C25 N4 124.5(3) . . ?
O4 C25 C26 127.5(3) . . ?
N4 C25 C26 107.9(2) . . ?
C25 C26 C27 102.3(2) . . ?
C25 C26 C17 109.7(2) . . ?
C27 C26 C17 115.8(2) . . ?
C25 C26 H26 109.6 . . ?
C27 C26 H26 109.6 . . ?
C17 C26 H26 109.6 . . ?
N1 C27 C28 114.9(2) . . ?
N1 C27 C26 118.5(2) . . ?
C28 C27 C26 103.0(2) . . ?
N1 C27 H27 106.5 . . ?
C28 C27 H27 106.5 . . ?
C26 C27 H27 106.5 . . ?
O5 C28 N4 125.7(3) . . ?
O5 C28 C27 127.2(3) . . ?
N4 C28 C27 107.1(3) . . ?
N4 C29 H29A 109.5 . . ?
N4 C29 H29B 109.5 . . ?
H29A C29 H29B 109.5 . . ?
N4 C29 H29C 109.5 . . ?
H29A C29 H29C 109.5 . . ?
H29B C29 H29C 109.5 . . ?
C8 N1 C27 116.4(2) . . ?
C8 N1 C6 122.8(2) . . ?
C27 N1 C6 118.5(2) . . ?
C7 N2 C10 110.4(2) . . ?
C7 N2 C11 124.1(3) . . ?
C10 N2 C11 125.4(3) . . ?
C16 N3 C24 110.8(2) . . ?
C16 N3 C15' 128.1(5) . . ?
C24 N3 C15' 116.9(4) . . ?
C16 N3 C15 118.1(5) . . ?
C24 N3 C15 130.8(5) . . ?
C28 N4 C25 112.9(2) . . ?
C28 N4 C29 123.1(3) . . ?
C25 N4 C29 123.9(3) . . ?

loop_
_geom_bond_atom_site_label_1
_geom_bond_atom_site_label_2
_geom_bond_distance
_geom_bond_site_symmetry_2
_geom_bond_publ_flag
C1 C6 1.364(5) . ?
C1 C2 1.384(5) . ?
C1 H1 0.9300 . ?
C2 C3 1.359(6) . ?
C2 H2 0.9300 . ?
C3 C4 1.358(5) . ?
C3 H3 0.9300 . ?
C4 C5 1.391(5) . ?
C4 H4 0.9300 . ?
C5 C6 1.372(4) . ?
C5 H5 0.9300 . ?
C6 N1 1.451(4) . ?
C7 O1 1.202(3) . ?
C7 N2 1.369(4) . ?
C7 C8 1.531(4) . ?
C8 N1 1.343(4) . ?
C8 C9 1.346(4) . ?
C9 C10 1.452(4) . ?
C9 C17 1.490(4) . ?
C10 O2 1.223(3) . ?
C10 N2 1.392(4) . ?
C11 N2 1.453(4) . ?
C11 H11A 0.9600 . ?
C11 H11B 0.9600 . ?
C11 H11C 0.9600 . ?
C12 C13 1.533(5) . ?
C12 H12A 0.9600 . ?
C12 H12B 0.9600 . ?
C12 H12C 0.9600 . ?
C13 C14 1.502(5) . ?
C13 H13A 0.9700 . ?
C13 H13B 0.9700 . ?
C14 C15 1.524(5) . ?
C14 H14A 0.9700 . ?
C14 H14B 0.9700 . ?
C15 N3 1.527(9) . ?
C15 H15A 0.9700 . ?
C15 H15B 0.9700 . ?
C12' C13' 1.523(5) . ?
C12' H12D 0.9600 . ?
C12' H12E 0.9600 . ?
C12' H12F 0.9600 . ?
C13' C14' 1.488(5) . ?
C13' H13C 0.9700 . ?
C13' H13D 0.9700 . ?
C14' C15' 1.539(5) . ?
C14' H14C 0.9700 . ?
C14' H14D 0.9700 . ?
C15' N3 1.480(9) . ?
C15' H15C 0.9700 . ?
C15' H15D 0.9700 . ?
C16 O3 1.220(3) . ?
C16 N3 1.346(4) . ?
C16 C17 1.550(4) . ?
C17 C18 1.518(4) . ?
C17 C26 1.573(4) . ?
C18 C19 1.379(4) . ?
C18 C24 1.382(4) . ?
C19 C20 1.383(5) . ?
C19 H19 0.9300 . ?
C20 C22 1.387(5) . ?
C20 C21 1.501(5) . ?
C21 H21A 0.9600 . ?
C21 H21B 0.9600 . ?
C21 H21C 0.9600 . ?
C22 C23 1.375(5) . ?
C22 H22 0.9300 . ?
C23 C24 1.368(4) . ?
C23 H23 0.9300 . ?
C24 N3 1.414(4) . ?
C25 O4 1.207(3) . ?
C25 N4 1.382(4) . ?
C25 C26 1.510(4) . ?
C26 C27 1.537(4) . ?
C26 H26 0.9800 . ?
C27 N1 1.438(3) . ?
C27 C28 1.521(4) . ?
C27 H27 0.9800 . ?
C28 O5 1.205(4) . ?
C28 N4 1.370(4) . ?
C29 N4 1.461(4) . ?
C29 H29A 0.9600 . ?
C29 H29B 0.9600 . ?
C29 H29C 0.9600 . ?
